data_2017835
loop_
_publ_author_name
'Lutz, Martin'

_publ_section_title
;
 Twinned low-temperature structures of tris(ethylenediamine)zinc(II)
 sulfate and tris(ethylenediamine)copper(II) sulfate
;
_journal_coeditor_code GG3243
_journal_issue 11
_journal_name_full 'Acta Crystallographica Section C'
_journal_page_first m330
_journal_page_last m335
_journal_paper_doi 10.1107/S0108270110041466
_journal_volume 66
_journal_year 2010
_chemical_formula_iupac '[Zn (C2 H8 N2)3]2+, S O4 2-'
_chemical_formula_moiety 'C6 H24 N6 Zn, O4 S'
_chemical_formula_sum 'C6 H24 N6 O4 S Zn'
_chemical_formula_weight 341.74
_chemical_name_systematic ?
_space_group_IT_number 147
_symmetry_cell_setting trigonal
_symmetry_space_group_name_Hall '-P 3'
_symmetry_space_group_name_H-M 'P -3'
_atom_sites_solution_hydrogens difmap
_atom_sites_solution_primary direct
_atom_sites_solution_secondary difmap
_audit_creation_method SHELXL-97
_cell_angle_alpha 90.00
_cell_angle_beta 90.00
_cell_angle_gamma 120.00
_cell_formula_units_Z 2
_cell_length_a 8.89410(11)
_cell_length_b 8.89410(11)
_cell_length_c 9.68482(13)
_cell_measurement_reflns_used 13054
_cell_measurement_temperature 110(2)
_cell_measurement_theta_max 34.98
_cell_measurement_theta_min 2.10
_cell_volume 663.478(15)
_computing_cell_refinement 'PEAKREF (Schreurs, 2005)'
_computing_data_collection 'COLLECT (Nonius, 1999)'
_computing_data_reduction
;
EVAL15 (Schreurs <i>et al.</i>, 2010), SADABS (Sheldrick,
2008<i>a</i>)
;
_computing_molecular_graphics 'PLATON (Spek, 2009)'
_computing_publication_material 'manual edit of SHELXL cif file'
_computing_structure_refinement 'SHELXL97 (Sheldrick, 2008<i>b</i>)'
_computing_structure_solution 'SHELXS97 (Sheldrick, 2008<i>b</i>)'
_diffrn_ambient_temperature 110(2)
_diffrn_measured_fraction_theta_full 0.999
_diffrn_measured_fraction_theta_max 0.999
_diffrn_measurement_device_type 'Nonius KappaCCD'
_diffrn_measurement_method '\f and \w scans'
_diffrn_radiation_monochromator graphite
_diffrn_radiation_source 'rotating anode'
_diffrn_radiation_type MoK\a
_diffrn_radiation_wavelength 0.71073
_diffrn_reflns_av_R_equivalents 0.0283
_diffrn_reflns_av_sigmaI/netI 0.0148
_diffrn_reflns_limit_h_max 12
_diffrn_reflns_limit_h_min -12
_diffrn_reflns_limit_k_max 12
_diffrn_reflns_limit_k_min -12
_diffrn_reflns_limit_l_max 13
_diffrn_reflns_limit_l_min -13
_diffrn_reflns_number 11327
_diffrn_reflns_theta_full 30.50
_diffrn_reflns_theta_max 30.50
_diffrn_reflns_theta_min 2.10
_exptl_absorpt_coefficient_mu 2.027
_exptl_absorpt_correction_T_max 0.8722
_exptl_absorpt_correction_T_min 0.6118
_exptl_absorpt_correction_type analytical
_exptl_absorpt_process_details '(SADABS; Sheldrick, 2008<i>a</i>)'
_exptl_crystal_colour colourless
_exptl_crystal_density_diffrn 1.711
_exptl_crystal_density_method 'not measured'
_exptl_crystal_description needle
_exptl_crystal_F_000 360
_exptl_crystal_size_max 0.30
_exptl_crystal_size_mid 0.09
_exptl_crystal_size_min 0.09
_refine_diff_density_max 0.478
_refine_diff_density_min -0.263
_refine_ls_extinction_method none
_refine_ls_goodness_of_fit_ref 1.064
_refine_ls_hydrogen_treatment mixed
_refine_ls_matrix_type full
_refine_ls_number_parameters 72
_refine_ls_number_reflns 1355
_refine_ls_number_restraints 0
_refine_ls_restrained_S_all 1.064
_refine_ls_R_factor_all 0.0157
_refine_ls_R_factor_gt 0.0153
_refine_ls_shift/su_max 0.000
_refine_ls_shift/su_mean 0.000
_refine_ls_structure_factor_coef Fsqd
_refine_ls_weighting_details 'calc w=1/[\s^2^(Fo^2^)+(0.0207P)^2^+0.1294P] where P=(Fo^2^+2Fc^2^)/3'
_refine_ls_weighting_scheme calc
_refine_ls_wR_factor_gt 0.0374
_refine_ls_wR_factor_ref 0.0375
_reflns_number_gt 1338
_reflns_number_total 1355
_reflns_threshold_expression I>2\s(I)
_cod_data_source_file gg3243.cif
_cod_data_source_block I
_cod_original_cell_volume 663.477(15)
_cod_database_code 2017835
_cod_database_fobs_code 2017835

loop_
_symmetry_equiv_pos_as_xyz
'x, y, z'
'-y, x-y, z'
'-x+y, -x, z'
'-x, -y, -z'
'y, -x+y, -z'
'x-y, x, -z'

loop_
_atom_site_type_symbol
_atom_site_label
_atom_site_fract_x
_atom_site_fract_y
_atom_site_fract_z
_atom_site_U_iso_or_equiv
_atom_site_adp_type
_atom_site_calc_flag
_atom_site_refinement_flags
_atom_site_occupancy
_atom_site_disorder_assembly
_atom_site_disorder_group
Zn Zn1 0.6667 0.3333 0.26905(3) 0.00786(6) Uani d S 1 . .
N N1 0.44778(14) 0.29824(14) 0.13945(11) 0.0123(2) Uani d . 1 . .
H H1N 0.423(2) 0.380(2) 0.1516(16) 0.014(4) Uiso d . 1 . .
H H2N 0.473(2) 0.302(2) 0.0548(17) 0.020(4) Uiso d . 1 . .
N N2 0.45376(13) 0.12770(14) 0.38458(10) 0.01029(17) Uani d . 1 . .
H H3N 0.466(2) 0.150(2) 0.4679(18) 0.018(4) Uiso d . 1 . .
H H4N 0.455(2) 0.035(2) 0.3663(15) 0.009(4) Uiso d . 1 . .
C C1 0.29803(15) 0.12899(16) 0.17684(12) 0.0135(2) Uani d . 1 . .
H H1A 0.3102 0.0343 0.1346 0.016 Uiso calc R 1 . .
H H1B 0.1896 0.1209 0.1419 0.016 Uiso calc R 1 . .
C C2 0.28991(15) 0.11072(16) 0.33360(12) 0.0128(2) Uani d . 1 . .
H H2A 0.2715 0.2018 0.3754 0.015 Uiso calc R 1 . .
H H2B 0.1914 -0.0039 0.3602 0.015 Uiso calc R 1 . .
S S1 0.3333 0.6667 0.25564(4) 0.00718(9) Uani d S 1 . .
O O1 0.31833(13) 0.50281(11) 0.30687(9) 0.01705(18) Uani d . 1 . .
O O2 0.3333 0.6667 0.10375(15) 0.0242(4) Uani d S 1 . .

loop_
_atom_site_aniso_label
_atom_site_aniso_U_11
_atom_site_aniso_U_22
_atom_site_aniso_U_33
_atom_site_aniso_U_12
_atom_site_aniso_U_13
_atom_site_aniso_U_23
Zn1 0.00806(7) 0.00806(7) 0.00747(9) 0.00403(3) 0.000 0.000
N1 0.0128(5) 0.0145(5) 0.0102(4) 0.0072(4) -0.0002(4) 0.0006(3)
N2 0.0110(5) 0.0098(5) 0.0100(4) 0.0051(4) 0.0004(3) -0.0002(3)
C1 0.0099(5) 0.0142(5) 0.0138(5) 0.0041(4) -0.0038(4) -0.0024(4)
C2 0.0093(5) 0.0129(5) 0.0143(5) 0.0040(4) 0.0011(4) 0.0001(4)
S1 0.00719(11) 0.00719(11) 0.0071(2) 0.00360(5) 0.000 0.000
O1 0.0199(5) 0.0117(4) 0.0216(4) 0.0094(4) -0.0003(4) 0.0028(3)
O2 0.0331(6) 0.0331(6) 0.0063(6) 0.0165(3) 0.000 0.000

loop_
_atom_type_symbol
_atom_type_description
_atom_type_scat_dispersion_real
_atom_type_scat_dispersion_imag
_atom_type_scat_source
C C 0.0033 0.0016 'International Tables Vol C Tables 4.2.6.8 and 6.1.1.4'
H H 0.0000 0.0000 'International Tables Vol C Tables 4.2.6.8 and 6.1.1.4'
N N 0.0061 0.0033 'International Tables Vol C Tables 4.2.6.8 and 6.1.1.4'
O O 0.0106 0.0060 'International Tables Vol C Tables 4.2.6.8 and 6.1.1.4'
S S 0.1246 0.1234 'International Tables Vol C Tables 4.2.6.8 and 6.1.1.4'
Zn Zn 0.2839 1.4301 'International Tables Vol C Tables 4.2.6.8 and 6.1.1.4'

loop_
_geom_angle_atom_site_label_1
_geom_angle_atom_site_label_2
_geom_angle_atom_site_label_3
_geom_angle_site_symmetry_1
_geom_angle_site_symmetry_3
_geom_angle
_geom_angle_publ_flag
N2 Zn1 N2 . 2_655 95.86(3) ?
N2 Zn1 N2 . 3_665 95.86(3) ?
N2 Zn1 N2 2_655 3_665 95.86(3) ?
N1 Zn1 N2 . . 80.66(4) y
N1 Zn1 N2 . 2_655 170.58(4) y
N2 Zn1 N1 3_665 . 93.21(4) ?
N2 Zn1 N1 . 3_665 170.58(4) ?
N2 Zn1 N1 2_655 3_665 93.21(4) ?
N2 Zn1 N1 3_665 3_665 80.66(4) ?
N1 Zn1 N1 . 3_665 90.76(4) ?
N2 Zn1 N1 . 2_655 93.21(4) ?
N2 Zn1 N1 2_655 2_655 80.66(4) ?
N2 Zn1 N1 3_665 2_655 170.58(4) ?
N1 Zn1 N1 . 2_655 90.76(4) ?
N1 Zn1 N1 3_665 2_655 90.76(4) ?
C1 N1 Zn1 . . 106.76(7) y
C1 N1 H1N . . 110.0(11) ?
Zn1 N1 H1N . . 112.5(10) ?
C1 N1 H2N . . 111.2(13) ?
Zn1 N1 H2N . . 110.5(11) ?
H1N N1 H2N . . 105.9(16) ?
C2 N2 Zn1 . . 108.35(7) y
C2 N2 H3N . . 110.9(13) ?
Zn1 N2 H3N . . 110.4(11) ?
C2 N2 H4N . . 108.7(10) ?
Zn1 N2 H4N . . 106.5(10) ?
H3N N2 H4N . . 111.9(17) ?
N1 C1 C2 . . 108.93(9) ?
N1 C1 H1A . . 109.9 ?
C2 C1 H1A . . 109.9 ?
N1 C1 H1B . . 109.9 ?
C2 C1 H1B . . 109.9 ?
H1A C1 H1B . . 108.3 ?
N2 C2 C1 . . 109.34(9) ?
N2 C2 H2A . . 109.8 ?
C1 C2 H2A . . 109.8 ?
N2 C2 H2B . . 109.8 ?
C1 C2 H2B . . 109.8 ?
H2A C2 H2B . . 108.3 ?
O2 S1 O1 . 3_565 109.57(4) ?
O2 S1 O1 . 2_665 109.57(4) ?
O1 S1 O1 3_565 2_665 109.37(4) ?
O2 S1 O1 . . 109.57(4) ?
O1 S1 O1 3_565 . 109.37(4) ?
O1 S1 O1 2_665 . 109.37(4) ?

loop_
_geom_bond_atom_site_label_1
_geom_bond_atom_site_label_2
_geom_bond_site_symmetry_2
_geom_bond_distance
_geom_bond_publ_flag
Zn1 N1 . 2.2035(11) y
Zn1 N1 3_665 2.2035(11) ?
Zn1 N1 2_655 2.2035(11) ?
Zn1 N2 . 2.1724(10) y
Zn1 N2 2_655 2.1724(10) ?
Zn1 N2 3_665 2.1724(10) ?
N1 C1 . 1.4718(15) y
N1 H1N . 0.869(17) ?
N1 H2N . 0.846(17) ?
N2 C2 . 1.4732(16) y
N2 H3N . 0.824(17) ?
N2 H4N . 0.847(16) ?
C1 C2 . 1.5246(17) y
C1 H1A . 0.9900 ?
C1 H1B . 0.9900 ?
C2 H2A . 0.9900 ?
C2 H2B . 0.9900 ?
S1 O2 . 1.4711(15) ?
S1 O1 3_565 1.4809(9) ?
S1 O1 2_665 1.4810(9) ?
S1 O1 . 1.4810(8) ?

loop_
_geom_hbond_atom_site_label_D
_geom_hbond_atom_site_label_H
_geom_hbond_atom_site_label_A
_geom_hbond_site_symmetry_A
_geom_hbond_distance_DH
_geom_hbond_distance_HA
_geom_hbond_distance_DA
_geom_hbond_angle_DHA
N1 H1N O1 . 0.869(17) 2.308(17) 3.0593(14) 144.8(14)
N1 H2N O2 4_665 0.846(17) 2.220(17) 2.9711(16) 148.0(15)
N2 H3N O1 5_556 0.824(17) 2.205(17) 3.0257(13) 173.7(19)
N2 H4N O1 2_655 0.847(16) 2.242(17) 3.0818(16) 171.5(15)

loop_
_geom_torsion_atom_site_label_1
_geom_torsion_atom_site_label_2
_geom_torsion_atom_site_label_3
_geom_torsion_atom_site_label_4
_geom_torsion_site_symmetry_1
_geom_torsion_site_symmetry_2
_geom_torsion_site_symmetry_3
_geom_torsion_site_symmetry_4
_geom_torsion
_geom_torsion_publ_flag
N2 Zn1 N1 C1 . . . . -17.09(8) ?
N2 Zn1 N1 C1 3_665 . . . -112.51(8) ?
N1 Zn1 N1 C1 3_665 . . . 166.81(7) ?
N1 Zn1 N1 C1 2_655 . . . 76.04(9) ?
N2 Zn1 N2 C2 2_655 . . . 175.95(8) ?
N2 Zn1 N2 C2 3_665 . . . 79.42(10) ?
N1 Zn1 N2 C2 . . . . -12.88(7) ?
N1 Zn1 N2 C2 2_655 . . . -103.12(8) ?
Zn1 N1 C1 C2 . . . . 43.76(11) ?
Zn1 N2 C2 C1 . . . . 40.43(11) ?
N1 C1 C2 N2 . . . . -58.02(13) ?
